data_4083355
loop_
_publ_author_name
'Ro\,sca, Sorin-Claudiu'
'Roisnel, Thierry'
'Dorcet, Vincent'
'Carpentier, Jean-Fran\,cois'
'Sarazin, Yann'

_publ_section_title
;
 Potassium and Well-Defined Neutral and Cationic Calcium Fluoroalkoxide
 Complexes: Structural Features and Reactivity
;
_journal_issue 20
_journal_name_full Organometallics
_journal_page_first 5630
_journal_paper_doi 10.1021/om500343w
_journal_volume 33
_journal_year 2014
_chemical_compound_source
;
synthesis as described
;
_chemical_formula_sum 'C24 H52 Ca2 F12 N4 O4 Si4'
_chemical_formula_weight 881.220
_space_group_IT_number 2
_symmetry_Int_Tables_number 2
_symmetry_space_group_name_Hall '-P 1'
_symmetry_space_group_name_H-M 'P -1'
_audit_creation_date 14-02-28
_audit_creation_method 'Created with Diamond (www.crystalimpact.com)'
_audit_update_record 14-02-28
_cell_angle_alpha 79.221(2)
_cell_angle_beta 89.078(2)
_cell_angle_gamma 67.030(2)
_cell_formula_units_Z 1
_cell_length_a 9.1166(4)
_cell_length_b 10.2197(4)
_cell_length_c 12.6564(6)
_cell_volume 1064.42(8)
_refine_ls_R_factor_all 0.038
_cod_data_source_file om500343w_si_003.cif
_cod_data_source_block {RO3}CaN{SiMe2H}2
_cod_original_cell_volume 1064.4(1)
_cod_original_sg_symbol_Hall -P_1
_cod_database_code 4083355

loop_
_symmetry_equiv_pos_site_id
_symmetry_equiv_pos_as_xyz
1 'x, y, z'
2 '-x, -y, -z'

loop_
_atom_site_aniso_label
_atom_site_aniso_U_11
_atom_site_aniso_U_22
_atom_site_aniso_U_33
_atom_site_aniso_U_12
_atom_site_aniso_U_13
_atom_site_aniso_U_23
Ca1 0.02162(15) 0.01595(14) 0.01793(15) -0.00718(11) 0.00145(11) -0.00461(11)
Si1 0.0291(2) 0.0287(2) 0.0254(2) -0.00955(19) 0.00421(18) -0.00373(18)
Si2 0.0353(2) 0.0233(2) 0.0217(2) -0.01339(18) 0.00204(18) -0.00350(16)
C1 0.0234(8) 0.0297(9) 0.0422(10) -0.0032(7) 0.0003(7) -0.0105(7)
O2 0.0203(5) 0.0236(5) 0.0349(6) -0.0065(4) 0.0015(5) -0.0109(5)
C3 0.0278(8) 0.0326(9) 0.0391(10) -0.0172(7) 0.0060(7) -0.0132(7)
C4 0.0339(9) 0.0256(8) 0.0306(9) -0.0163(7) 0.0057(7) -0.0079(6)
N5 0.0248(6) 0.0219(6) 0.0209(6) -0.0082(5) 0.0013(5) -0.0083(5)
C6 0.0411(10) 0.0370(9) 0.0232(8) -0.0132(8) 0.0001(7) -0.0121(7)
C7 0.0320(9) 0.0242(8) 0.0358(9) -0.0041(7) -0.0020(7) -0.0175(7)
C8 0.0245(7) 0.0142(6) 0.0227(7) -0.0044(6) 0.0025(6) -0.0078(5)
C9 0.0352(9) 0.0193(7) 0.0281(8) -0.0109(6) 0.0056(7) -0.0079(6)
F10 0.0542(7) 0.0329(5) 0.0452(6) -0.0259(5) 0.0232(5) -0.0118(4)
F11 0.0524(6) 0.0144(4) 0.0444(6) -0.0046(4) 0.0102(5) -0.0073(4)
F12 0.0599(7) 0.0358(5) 0.0319(6) -0.0203(5) -0.0136(5) 0.0046(4)
C13 0.0371(9) 0.0253(8) 0.0284(9) -0.0124(7) 0.0085(7) -0.0100(6)
F14 0.0378(6) 0.0350(5) 0.0420(6) -0.0084(4) 0.0180(5) -0.0193(4)
F15 0.0384(6) 0.0725(8) 0.0523(7) -0.0345(6) 0.0143(5) -0.0292(6)
F16 0.0812(9) 0.0331(6) 0.0377(6) -0.0251(6) 0.0229(6) -0.0032(5)
O17 0.0266(5) 0.0158(5) 0.0230(5) -0.0050(4) 0.0012(4) -0.0098(4)
N20 0.0332(7) 0.0238(6) 0.0215(7) -0.0117(6) 0.0040(5) -0.0031(5)
C21 0.0403(10) 0.0472(11) 0.0276(9) -0.0137(8) -0.0011(8) -0.0070(8)
C22 0.0423(11) 0.0352(10) 0.0547(13) -0.0006(8) -0.0065(10) -0.0070(9)
C23 0.0383(10) 0.0418(10) 0.0348(10) -0.0170(8) 0.0077(8) -0.0081(8)
C24 0.0509(11) 0.0316(9) 0.0435(11) -0.0221(8) -0.0009(9) -0.0037(8)

loop_
_atom_site_label
_atom_site_type_symbol
_atom_site_fract_x
_atom_site_fract_y
_atom_site_fract_z
_atom_site_occupancy
_atom_site_symmetry_multiplicity
_atom_site_Wyckoff_symbol
_atom_site_calc_flag
_atom_site_thermal_displace_type
_atom_site_U_iso_or_equiv
Ca1 Ca 0.3926(0) 0.0846(0) -0.1327(0) 1.000 2 i d Uani 0.01839(8)
Si1 Si 0.2645(0) 0.3001(0) -0.3875(0) 1.000 2 i d Uani 0.02857(11)
H1 H 0.140(2) 0.253(2) -0.3548(16) 1.000 2 i d Uiso 0.05000
Si2 Si 0.5956(0) 0.2332(0) -0.2949(0) 1.000 2 i d Uani 0.02631(11)
H2 H 0.674(2) 0.160(2) -0.1872(16) 1.000 2 i d Uiso 0.05000
C1 C -0.0205(2) 0.2385(2) -0.1474(2) 1.000 2 i d Uani 0.0335(4)
H1A H -0.0604 0.2563 -0.2223 1.000 2 i calc Uiso 0.05000
H1B H 0.0060 0.3192 -0.1360 1.000 2 i calc Uiso 0.05000
H1C H -0.1029 0.2303 -0.0991 1.000 2 i calc Uiso 0.05000
O2 O 0.1204(1) 0.1056(1) -0.1248(1) 1.000 2 i d Uani 0.0262(2)
C3 C 0.0860(2) -0.0153(2) -0.1403(2) 1.000 2 i d Uani 0.0307(4)
H3A H 0.0392 0.0030 -0.2144 1.000 2 i calc Uiso 0.03700
H3B H 0.0083 -0.0295 -0.0888 1.000 2 i calc Uiso 0.03700
C4 C 0.2397(2) -0.1485(2) -0.1225(1) 1.000 2 i d Uani 0.0283(3)
H4A H 0.2794 -0.1706 -0.0462 1.000 2 i calc Uiso 0.03400
H4B H 0.2179 -0.2317 -0.1361 1.000 2 i calc Uiso 0.03400
N5 N 0.3651(2) -0.1322(1) -0.1925(1) 1.000 2 i d Uani 0.0223(3)
C6 C 0.3154(2) -0.1086(2) -0.3073(1) 1.000 2 i d Uani 0.0336(4)
H6A H 0.2895 -0.1893 -0.3196 1.000 2 i calc Uiso 0.05000
H6B H 0.4026 -0.1034 -0.3518 1.000 2 i calc Uiso 0.05000
H6C H 0.2212 -0.0177 -0.3267 1.000 2 i calc Uiso 0.05000
C7 C 0.5139(2) -0.2638(2) -0.1664(1) 1.000 2 i d Uani 0.0312(4)
H7A H 0.5711 -0.2798 -0.2330 1.000 2 i calc Uiso 0.03700
H7B H 0.4863 -0.3483 -0.1399 1.000 2 i calc Uiso 0.03700
C8 C 0.6284(2) -0.2547(1) -0.0789(1) 1.000 2 i d Uani 0.0209(3)
C9 C 0.6724(2) -0.3896(2) 0.0113(1) 1.000 2 i d Uani 0.0271(3)
F10 F 0.5417(1) -0.3952(1) 0.0573(1) 1.000 2 i d Uani 0.0410(3)
F11 F 0.7464(1) -0.5149(1) -0.0220(1) 1.000 2 i d Uani 0.0396(3)
F12 F 0.7673(1) -0.3868(1) 0.0903(1) 1.000 2 i d Uani 0.0435(3)
C13 C 0.7788(2) -0.2547(2) -0.1355(1) 1.000 2 i d Uani 0.0296(4)
F14 F 0.8518(1) -0.3694(1) -0.1822(1) 1.000 2 i d Uani 0.0387(2)
F15 F 0.8890(1) -0.2498(1) -0.0695(1) 1.000 2 i d Uani 0.0482(3)
F16 F 0.7395(2) -0.1370(1) -0.2139(1) 1.000 2 i d Uani 0.0506(3)
O17 O 0.5661(1) -0.1343(1) -0.0331(1) 1.000 2 i d Uani 0.0220(2)
N20 N 0.4195(2) 0.2169(1) -0.2946(1) 1.000 2 i d Uani 0.0262(3)
C21 C 0.3092(2) 0.2542(2) -0.5243(1) 1.000 2 i d Uani 0.0395(4)
H21A H 0.3876 0.2917 -0.5554 1.000 2 i calc Uiso 0.05900
H21B H 0.2108 0.2983 -0.5711 1.000 2 i calc Uiso 0.05900
H21C H 0.3526 0.1488 -0.5178 1.000 2 i calc Uiso 0.05900
C22 C 0.1748(2) 0.5028(2) -0.4049(2) 1.000 2 i d Uani 0.0488(5)
H22A H 0.1407 0.5299 -0.3355 1.000 2 i calc Uiso 0.07300
H22B H 0.0823 0.5430 -0.4570 1.000 2 i calc Uiso 0.07300
H22C H 0.2544 0.5414 -0.4313 1.000 2 i calc Uiso 0.07300
C23 C 0.7367(2) 0.1470(2) -0.3949(2) 1.000 2 i d Uani 0.0379(4)
H23A H 0.7563 0.0439 -0.3837 1.000 2 i calc Uiso 0.05700
H23B H 0.8378 0.1574 -0.3852 1.000 2 i calc Uiso 0.05700
H23C H 0.6898 0.1947 -0.4681 1.000 2 i calc Uiso 0.05700
C24 C 0.5823(2) 0.4246(2) -0.3145(2) 1.000 2 i d Uani 0.0406(4)
H24A H 0.5486 0.4730 -0.3898 1.000 2 i calc Uiso 0.06100
H24B H 0.6870 0.4235 -0.2968 1.000 2 i calc Uiso 0.06100
H24C H 0.5042 0.4771 -0.2672 1.000 2 i calc Uiso 0.06100

loop_
_atom_type_symbol
_atom_type_radius_bond
Ca 1.200
Si 1.200
H 1.200
C 1.200
O 1.200
N 1.200
F 1.200

loop_
_geom_angle_atom_site_label_1
_geom_angle_atom_site_label_2
_geom_angle_atom_site_label_3
_geom_angle_site_symmetry_1
_geom_angle_site_symmetry_3
_geom_angle
_geom_angle_publ_flag
N20 Ca1 O17 . . 130.72(4) no
N20 Ca1 O17 . 2_655 123.50(4) no
O17 Ca1 O17 . 2_655 74.97(4) no
N20 Ca1 O2 . . 108.80(4) no
O17 Ca1 O2 . . 111.28(4) no
O17 Ca1 O2 2_655 . 101.00(4) no
N20 Ca1 N5 . . 101.57(4) no
O17 Ca1 N5 . . 67.97(4) no
O17 Ca1 N5 2_655 . 133.93(4) no
O2 Ca1 N5 . . 69.62(4) no
N20 Ca1 F12 . 2_655 79.61(4) no
O17 Ca1 F12 . 2_655 134.57(3) no
O17 Ca1 F12 2_655 2_655 59.61(3) no
O2 Ca1 F12 . 2_655 79.84(3) no
N5 Ca1 F12 . 2_655 148.19(4) no
N20 Ca1 C4 . . 121.26(5) no
O17 Ca1 C4 . . 70.99(4) no
O17 Ca1 C4 2_655 . 114.51(4) no
O2 Ca1 C4 . . 48.17(4) no
N5 Ca1 C4 . . 27.21(4) no
F12 Ca1 C4 2_655 . 127.07(4) no
N20 Ca1 C8 . . 116.50(4) no
O17 Ca1 C8 . . 21.42(4) no
O17 Ca1 C8 2_655 . 96.34(4) no
O2 Ca1 C8 . . 108.97(4) no
N5 Ca1 C8 . . 50.48(4) no
F12 Ca1 C8 2_655 . 155.88(3) no
C4 Ca1 C8 . . 61.88(4) no
N20 Ca1 Si2 . . 28.43(3) no
O17 Ca1 Si2 . . 109.43(3) no
O17 Ca1 Si2 2_655 . 103.65(3) no
O2 Ca1 Si2 . . 136.52(3) no
N5 Ca1 Si2 . . 113.68(3) no
F12 Ca1 Si2 2_655 . 82.53(2) no
C4 Ca1 Si2 . . 139.86(3) no
C8 Ca1 Si2 . . 103.25(3) no
N20 Ca1 Si1 . . 24.73(3) no
O17 Ca1 Si1 . . 146.47(3) no
O17 Ca1 Si1 2_655 . 133.05(3) no
O2 Ca1 Si1 . . 84.11(3) no
N5 Ca1 Si1 . . 91.92(3) no
F12 Ca1 Si1 2_655 . 75.93(2) no
C4 Ca1 Si1 . . 103.53(3) no
C8 Ca1 Si1 . . 126.38(3) no
Si2 Ca1 Si1 . . 53.03(1) no
N20 Ca1 Ca1 . 2_655 139.35(4) no
O17 Ca1 Ca1 . 2_655 37.55(2) no
O17 Ca1 Ca1 2_655 2_655 37.42(2) no
O2 Ca1 Ca1 . 2_655 110.41(3) no
N5 Ca1 Ca1 . 2_655 101.64(3) no
F12 Ca1 Ca1 2_655 2_655 97.02(2) no
C4 Ca1 Ca1 . 2_655 93.26(3) no
C8 Ca1 Ca1 . 2_655 58.94(3) no
Si2 Ca1 Ca1 . 2_655 110.99(1) no
Si1 Ca1 Ca1 . 2_655 162.79(1) no
N20 Si1 C21 . . 114.58(8) no
N20 Si1 C22 . . 114.11(8) no
C21 Si1 C22 . . 107.79(9) no
C21 Si1 Ca1 . . 130.39(6) no
C22 Si1 Ca1 . . 120.26(7) no
N20 Si1 H1 . . 109.0(8) no
C21 Si1 H1 . . 104.6(8) no
C22 Si1 H1 . . 106.0(8) no
Ca1 Si1 H1 . . 74.7(8) no
N20 Si2 C23 . . 116.11(8) no
N20 Si2 C24 . . 115.01(8) no
C23 Si2 C24 . . 105.92(9) no
C23 Si2 Ca1 . . 126.43(6) no
C24 Si2 Ca1 . . 127.49(7) no
N20 Si2 H2 . . 105.7(8) no
C23 Si2 H2 . . 106.9(8) no
C24 Si2 H2 . . 106.5(7) no
Ca1 Si2 H2 . . 65.0(8) no
O2 C1 H1A . . 109.50 no
O2 C1 H1B . . 109.50 no
H1A C1 H1B . . 109.50 no
O2 C1 H1C . . 109.50 no
H1A C1 H1C . . 109.50 no
H1B C1 H1C . . 109.50 no
C3 O2 C1 . . 111.07(12) no
C3 O2 Ca1 . . 118.35(9) no
C1 O2 Ca1 . . 126.20(9) no
O2 C3 C4 . . 108.38(12) no
O2 C3 H3A . . 110.00 no
C4 C3 H3A . . 110.00 no
O2 C3 H3B . . 110.00 no
C4 C3 H3B . . 110.00 no
H3A C3 H3B . . 108.40 no
N5 C4 C3 . . 113.14(13) no
N5 C4 Ca1 . . 52.79(7) no
C3 C4 Ca1 . . 82.54(8) no
N5 C4 H4A . . 109.00 no
C3 C4 H4A . . 109.00 no
Ca1 C4 H4A . . 80.60 no
N5 C4 H4B . . 109.00 no
C3 C4 H4B . . 109.00 no
Ca1 C4 H4B . . 161.70 no
H4A C4 H4B . . 107.80 no
C4 N5 C7 . . 109.89(12) no
C4 N5 C6 . . 110.99(12) no
C7 N5 C6 . . 108.89(12) no
C4 N5 Ca1 . . 100.00(8) no
C7 N5 Ca1 . . 111.36(9) no
C6 N5 Ca1 . . 115.40(9) no
N5 C6 H6A . . 109.50 no
N5 C6 H6B . . 109.50 no
H6A C6 H6B . . 109.50 no
N5 C6 H6C . . 109.50 no
H6A C6 H6C . . 109.50 no
H6B C6 H6C . . 109.50 no
N5 C7 C8 . . 113.20(12) no
N5 C7 H7A . . 108.90 no
C8 C7 H7A . . 108.90 no
N5 C7 H7B . . 108.90 no
C8 C7 H7B . . 108.90 no
H7A C7 H7B . . 107.80 no
O17 C8 C9 . . 108.16(12) no
O17 C8 C13 . . 108.79(11) no
C9 C8 C13 . . 109.79(12) no
O17 C8 C7 . . 114.88(12) no
C9 C8 C7 . . 108.58(12) no
C13 C8 C7 . . 106.57(13) no
C9 C8 Ca1 . . 140.78(10) no
C13 C8 Ca1 . . 102.30(8) no
C7 C8 Ca1 . . 82.27(8) no
F10 C9 F11 . . 106.73(12) no
F10 C9 F12 . . 106.22(13) no
F11 C9 F12 . . 107.35(13) no
F10 C9 C8 . . 110.50(13) no
F11 C9 C8 . . 113.99(13) no
F12 C9 C8 . . 111.62(12) no
C9 F12 Ca1 . 2_655 103.64(8) no
F15 C13 F16 . . 106.43(13) no
F15 C13 F14 . . 106.79(13) no
F16 C13 F14 . . 106.39(13) no
F15 C13 C8 . . 113.12(13) no
F16 C13 C8 . . 109.44(13) no
F14 C13 C8 . . 114.18(12) no
C8 O17 Ca1 . . 120.61(8) no
C8 O17 Ca1 . 2_655 134.20(8) no
Ca1 O17 Ca1 . 2_655 105.03(4) no
Si2 N20 Si1 . . 128.16(8) no
Si2 N20 Ca1 . . 110.83(6) no
Si1 N20 Ca1 . . 120.49(7) no
Si1 C21 H21A . . 109.50 no
Si1 C21 H21B . . 109.50 no
H21A C21 H21B . . 109.50 no
Si1 C21 H21C . . 109.50 no
H21A C21 H21C . . 109.50 no
H21B C21 H21C . . 109.50 no
Si1 C22 H22A . . 109.50 no
Si1 C22 H22B . . 109.50 no
H22A C22 H22B . . 109.50 no
Si1 C22 H22C . . 109.50 no
H22A C22 H22C . . 109.50 no
H22B C22 H22C . . 109.50 no
Si2 C23 H23A . . 109.50 no
Si2 C23 H23B . . 109.50 no
H23A C23 H23B . . 109.50 no
Si2 C23 H23C . . 109.50 no
H23A C23 H23C . . 109.50 no
H23B C23 H23C . . 109.50 no
Si2 C24 H24A . . 109.50 no
Si2 C24 H24B . . 109.50 no
H24A C24 H24B . . 109.50 no
Si2 C24 H24C . . 109.50 no
H24A C24 H24C . . 109.50 no
H24B C24 H24C . . 109.50 no

loop_
_geom_bond_atom_site_label_1
_geom_bond_atom_site_label_2
_geom_bond_site_symmetry_2
_geom_bond_distance
_geom_bond_publ_flag
Ca1 N20 . 2.3003(13) no
Ca1 O17 . 2.3115(10) no
Ca1 O17 2_655 2.3184(10) no
Ca1 O2 . 2.4079(11) no
Ca1 N5 . 2.5714(12) no
Ca1 F12 2_655 3.0046(11) no
Ca1 C4 . 3.1796(15) no
Ca1 C8 . 3.2338(14) no
Ca1 Si2 . 3.2939(5) no
Ca1 Si1 . 3.4746(5) no
Ca1 Ca1 2_655 3.6739(6) no
Si1 N20 . 1.6866(14) no
Si1 C21 . 1.8745(19) no
Si1 C22 . 1.8767(19) no
Si1 H1 . 1.42(2) no
Si2 N20 . 1.6776(14) no
Si2 C23 . 1.8742(19) no
Si2 C24 . 1.8805(17) no
Si2 H2 . 1.47(2) no
C1 O2 . 1.4428(18) no
C1 H1A . 0.9800 no
C1 H1B . 0.9800 no
C1 H1C . 0.9800 no
O2 C3 . 1.4348(18) no
C3 C4 . 1.508(2) no
C3 H3A . 0.9900 no
C3 H3B . 0.9900 no
C4 N5 . 1.476(2) no
C4 H4A . 0.9900 no
C4 H4B . 0.9900 no
N5 C7 . 1.4775(19) no
N5 C6 . 1.4770(19) no
C6 H6A . 0.9800 no
C6 H6B . 0.9800 no
C6 H6C . 0.9800 no
C7 C8 . 1.572(2) no
C7 H7A . 0.9900 no
C7 H7B . 0.9900 no
C8 O17 . 1.3725(16) no
C8 C9 . 1.535(2) no
C8 C13 . 1.537(2) no
C9 F10 . 1.3348(19) no
C9 F11 . 1.3387(18) no
C9 F12 . 1.3444(18) no
F12 Ca1 2_655 3.0046(11) no
C13 F15 . 1.3379(19) no
C13 F16 . 1.3379(18) no
C13 F14 . 1.3429(18) no
O17 Ca1 2_655 2.3184(10) no
C21 H21A . 0.9800 no
C21 H21B . 0.9800 no
C21 H21C . 0.9800 no
C22 H22A . 0.9800 no
C22 H22B . 0.9800 no
C22 H22C . 0.9800 no
C23 H23A . 0.9800 no
C23 H23B . 0.9800 no
C23 H23C . 0.9800 no
C24 H24A . 0.9800 no
C24 H24B . 0.9800 no
C24 H24C . 0.9800 no

loop_
_geom_torsion_atom_site_label_1
_geom_torsion_atom_site_label_2
_geom_torsion_atom_site_label_3
_geom_torsion_atom_site_label_4
_geom_torsion_site_symmetry_1
_geom_torsion_site_symmetry_4
_geom_torsion
_geom_torsion_publ_flag
O17 Ca1 Si1 N20 . . -63.00(9) no
O17 Ca1 Si1 N20 2_655 . 77.12(9) no
O2 Ca1 Si1 N20 . . 176.68(8) no
N5 Ca1 Si1 N20 . . -114.03(8) no
F12 Ca1 Si1 N20 2_655 . 95.72(8) no
C4 Ca1 Si1 N20 . . -138.91(9) no
C8 Ca1 Si1 N20 . . -74.05(9) no
Si2 Ca1 Si1 N20 . . 4.52(8) no
Ca1 Ca1 Si1 N20 2_655 . 28.24(10) no
N20 Ca1 Si1 C21 . . 74.49(11) no
O17 Ca1 Si1 C21 . . 11.5(1) no
O17 Ca1 Si1 C21 2_655 . 151.61(9) no
O2 Ca1 Si1 C21 . . -108.82(9) no
N5 Ca1 Si1 C21 . . -39.54(9) no
F12 Ca1 Si1 C21 2_655 . 170.21(9) no
C4 Ca1 Si1 C21 . . -64.42(9) no
C8 Ca1 Si1 C21 . . 0.44(9) no
Si2 Ca1 Si1 C21 . . 79.01(8) no
Ca1 Ca1 Si1 C21 2_655 . 102.73(10) no
N20 Ca1 Si1 C22 . . -89.38(11) no
O17 Ca1 Si1 C22 . . -152.37(9) no
O17 Ca1 Si1 C22 2_655 . -12.26(9) no
O2 Ca1 Si1 C22 . . 87.31(8) no
N5 Ca1 Si1 C22 . . 156.59(9) no
F12 Ca1 Si1 C22 2_655 . 6.34(8) no
C4 Ca1 Si1 C22 . . 131.71(9) no
C8 Ca1 Si1 C22 . . -163.42(9) no
Si2 Ca1 Si1 C22 . . -84.86(8) no
Ca1 Ca1 Si1 C22 2_655 . -61.14(10) no
O17 Ca1 Si2 N20 . . 143.27(7) no
O17 Ca1 Si2 N20 2_655 . -138.11(7) no
O2 Ca1 Si2 N20 . . -15.33(8) no
N5 Ca1 Si2 N20 . . 69.50(8) no
F12 Ca1 Si2 N20 2_655 . -81.95(7) no
C4 Ca1 Si2 N20 . . 60.02(8) no
C8 Ca1 Si2 N20 . . 121.87(7) no
Si1 Ca1 Si2 N20 . . -3.97(7) no
Ca1 Ca1 Si2 N20 2_655 . -176.65(7) no
N20 Ca1 Si2 C23 . . -88.92(10) no
O17 Ca1 Si2 C23 . . 54.36(8) no
O17 Ca1 Si2 C23 2_655 . 132.97(8) no
O2 Ca1 Si2 C23 . . -104.25(8) no
N5 Ca1 Si2 C23 . . -19.41(8) no
F12 Ca1 Si2 C23 2_655 . -170.87(8) no
C4 Ca1 Si2 C23 . . -28.90(9) no
C8 Ca1 Si2 C23 . . 32.95(8) no
Si1 Ca1 Si2 C23 . . -92.88(8) no
Ca1 Ca1 Si2 C23 2_655 . 94.44(7) no
N20 Ca1 Si2 C24 . . 85.76(10) no
O17 Ca1 Si2 C24 . . -130.97(8) no
O17 Ca1 Si2 C24 2_655 . -52.35(8) no
O2 Ca1 Si2 C24 . . 70.43(9) no
N5 Ca1 Si2 C24 . . 155.26(8) no
F12 Ca1 Si2 C24 2_655 . 3.81(8) no
C4 Ca1 Si2 C24 . . 145.77(9) no
C8 Ca1 Si2 C24 . . -152.37(8) no
Si1 Ca1 Si2 C24 . . 81.79(8) no
Ca1 Ca1 Si2 C24 2_655 . -90.89(8) no
N20 Ca1 O2 C3 . . 104.51(11) no
O17 Ca1 O2 C3 . . -46.18(11) no
O17 Ca1 O2 C3 2_655 . -124.18(11) no
N5 Ca1 O2 C3 . . 8.79(10) no
F12 Ca1 O2 C3 2_655 . 179.77(11) no
C4 Ca1 O2 C3 . . -11.02(10) no
C8 Ca1 O2 C3 . . -23.47(11) no
Si2 Ca1 O2 C3 . . 112.15(10) no
Si1 Ca1 O2 C3 . . 103.05(11) no
Ca1 Ca1 O2 C3 2_655 . -86.46(11) no
N20 Ca1 O2 C1 . . -49.77(13) no
O17 Ca1 O2 C1 . . 159.53(12) no
O17 Ca1 O2 C1 2_655 . 81.53(12) no
N5 Ca1 O2 C1 . . -145.49(13) no
F12 Ca1 O2 C1 2_655 . 25.48(12) no
C4 Ca1 O2 C1 . . -165.31(14) no
C8 Ca1 O2 C1 . . -177.76(12) no
Si2 Ca1 O2 C1 . . -42.13(13) no
Si1 Ca1 O2 C1 . . -51.24(12) no
Ca1 Ca1 O2 C1 2_655 . 119.25(12) no
C1 O2 C3 C4 . . 176.43(13) no
Ca1 O2 C3 C4 . . 18.46(16) no
O2 C3 C4 N5 . . -56.30(17) no
O2 C3 C4 Ca1 . . -12.29(11) no
N20 Ca1 C4 N5 . . 48.12(10) no
O17 Ca1 C4 N5 . . -78.61(9) no
O17 Ca1 C4 N5 2_655 . -141.32(8) no
O2 Ca1 C4 N5 . . 135.96(11) no
F12 Ca1 C4 N5 2_655 . 149.32(8) no
C8 Ca1 C4 N5 . . -57.40(8) no
Si2 Ca1 C4 N5 . . 19.28(11) no
Si1 Ca1 C4 N5 . . 66.88(9) no
Ca1 Ca1 C4 N5 2_655 . -109.35(8) no
N20 Ca1 C4 C3 . . -78.55(10) no
O17 Ca1 C4 C3 . . 154.72(10) no
O17 Ca1 C4 C3 2_655 . 92.02(10) no
O2 Ca1 C4 C3 . . 9.30(9) no
N5 Ca1 C4 C3 . . -126.66(14) no
F12 Ca1 C4 C3 2_655 . 22.65(11) no
C8 Ca1 C4 C3 . . 175.93(11) no
Si2 Ca1 C4 C3 . . -107.39(9) no
Si1 Ca1 C4 C3 . . -59.79(9) no
Ca1 Ca1 C4 C3 2_655 . 123.99(9) no
C3 C4 N5 C7 . . 177.08(13) no
Ca1 C4 N5 C7 . . 117.21(11) no
C3 C4 N5 C6 . . -62.42(16) no
Ca1 C4 N5 C6 . . -122.29(12) no
C3 C4 N5 Ca1 . . 59.88(13) no
N20 Ca1 N5 C4 . . -139.49(9) no
O17 Ca1 N5 C4 . . 91.06(9) no
O17 Ca1 N5 C4 2_655 . 52.15(10) no
O2 Ca1 N5 C4 . . -33.54(8) no
F12 Ca1 N5 C4 2_655 . -50.58(12) no
C8 Ca1 N5 C4 . . 105.58(10) no
Si2 Ca1 N5 C4 . . -166.56(8) no
Si1 Ca1 N5 C4 . . -116.54(8) no
Ca1 Ca1 N5 C4 2_655 . 74.11(9) no
N20 Ca1 N5 C7 . . 104.41(11) no
O17 Ca1 N5 C7 . . -25.05(10) no
O17 Ca1 N5 C7 2_655 . -63.96(12) no
O2 Ca1 N5 C7 . . -149.64(11) no
F12 Ca1 N5 C7 2_655 . -166.69(9) no
C4 Ca1 N5 C7 . . -116.10(14) no
C8 Ca1 N5 C7 . . -10.53(10) no
Si2 Ca1 N5 C7 . . 77.33(10) no
Si1 Ca1 N5 C7 . . 127.36(10) no
Ca1 Ca1 N5 C7 2_655 . -41.99(11) no
N20 Ca1 N5 C6 . . -20.38(11) no
O17 Ca1 N5 C6 . . -149.83(11) no
O17 Ca1 N5 C6 2_655 . 171.26(10) no
O2 Ca1 N5 C6 . . 85.57(11) no
F12 Ca1 N5 C6 2_655 . 68.52(13) no
C4 Ca1 N5 C6 . . 119.11(14) no
C8 Ca1 N5 C6 . . -135.31(12) no
Si2 Ca1 N5 C6 . . -47.45(11) no
Si1 Ca1 N5 C6 . . 2.57(10) no
Ca1 Ca1 N5 C6 2_655 . -166.78(10) no
C4 N5 C7 C8 . . -91.49(15) no
C6 N5 C7 C8 . . 146.74(14) no
Ca1 N5 C7 C8 . . 18.38(16) no
N5 C7 C8 O17 . . 6.3(2) no
N5 C7 C8 C9 . . 127.56(14) no
N5 C7 C8 C13 . . -114.23(15) no
N5 C7 C8 Ca1 . . -13.63(12) no
N20 Ca1 C8 O17 . . 136.45(10) no
O17 Ca1 C8 O17 2_655 . 3.92(12) no
O2 Ca1 C8 O17 . . -100.04(10) no
N5 Ca1 C8 O17 . . -140.49(12) no
F12 Ca1 C8 O17 2_655 . 8.10(15) no
C4 Ca1 C8 O17 . . -110.53(11) no
Si2 Ca1 C8 O17 . . 109.59(10) no
Si1 Ca1 C8 O17 . . 163.15(9) no
Ca1 Ca1 C8 O17 2_655 . 2.87(9) no
N20 Ca1 C8 C9 . . 176.20(14) no
O17 Ca1 C8 C9 . . 39.75(14) no
O17 Ca1 C8 C9 2_655 . 43.68(15) no
O2 Ca1 C8 C9 . . -60.28(16) no
N5 Ca1 C8 C9 . . -100.74(16) no
F12 Ca1 C8 C9 2_655 . 47.8(2) no
C4 Ca1 C8 C9 . . -70.78(15) no
Si2 Ca1 C8 C9 . . 149.35(15) no
Si1 Ca1 C8 C9 . . -157.10(14) no
Ca1 Ca1 C8 C9 2_655 . 42.62(14) no
N20 Ca1 C8 C13 . . 31.59(10) no
O17 Ca1 C8 C13 . . -104.86(14) no
O17 Ca1 C8 C13 2_655 . -100.93(9) no
O2 Ca1 C8 C13 . . 155.11(9) no
N5 Ca1 C8 C13 . . 114.65(10) no
F12 Ca1 C8 C13 2_655 . -96.76(12) no
C4 Ca1 C8 C13 . . 144.61(10) no
Si2 Ca1 C8 C13 . . 4.74(9) no
Si1 Ca1 C8 C13 . . 58.3(1) no
Ca1 Ca1 C8 C13 2_655 . -101.99(9) no
N20 Ca1 C8 C7 . . -73.78(10) no
O17 Ca1 C8 C7 . . 149.77(15) no
O17 Ca1 C8 C7 2_655 . 153.70(9) no
O2 Ca1 C8 C7 . . 49.74(10) no
N5 Ca1 C8 C7 . . 9.28(9) no
F12 Ca1 C8 C7 2_655 . 157.87(9) no
C4 Ca1 C8 C7 . . 39.24(9) no
Si2 Ca1 C8 C7 . . -100.63(9) no
Si1 Ca1 C8 C7 . . -47.08(10) no
Ca1 Ca1 C8 C7 2_655 . 152.64(10) no
O17 C8 C9 F10 . . 64.81(15) no
C13 C8 C9 F10 . . -176.61(12) no
C7 C8 C9 F10 . . -60.46(16) no
Ca1 C8 C9 F10 . . 40.4(2) no
O17 C8 C9 F11 . . -175.00(12) no
C13 C8 C9 F11 . . -56.42(17) no
C7 C8 C9 F11 . . 59.73(17) no
Ca1 C8 C9 F11 . . 160.54(11) no
O17 C8 C9 F12 . . -53.16(17) no
C13 C8 C9 F12 . . 65.41(16) no
C7 C8 C9 F12 . . -178.43(13) no
Ca1 C8 C9 F12 . . -77.62(19) no
F10 C9 F12 Ca1 . 2_655 -73.9(1) no
F11 C9 F12 Ca1 . 2_655 172.20(9) no
C8 C9 F12 Ca1 . 2_655 46.61(13) no
O17 C8 C13 F15 . . 56.67(16) no
C9 C8 C13 F15 . . -61.52(16) no
C7 C8 C13 F15 . . -178.93(12) no
Ca1 C8 C13 F15 . . 95.58(12) no
O17 C8 C13 F16 . . -61.81(16) no
C9 C8 C13 F16 . . 180.00(12) no
C7 C8 C13 F16 . . 62.59(15) no
Ca1 C8 C13 F16 . . -22.90(13) no
O17 C8 C13 F14 . . 179.08(12) no
C9 C8 C13 F14 . . 60.89(17) no
C7 C8 C13 F14 . . -56.52(16) no
Ca1 C8 C13 F14 . . -142.01(11) no
C9 C8 O17 Ca1 . . -154.82(9) no
C13 C8 O17 Ca1 . . 85.98(12) no
C7 C8 O17 Ca1 . . -33.36(16) no
C9 C8 O17 Ca1 . 2_655 30.63(17) no
C13 C8 O17 Ca1 . 2_655 -88.58(14) no
C7 C8 O17 Ca1 . 2_655 152.08(11) no
Ca1 C8 O17 Ca1 . 2_655 -174.56(16) no
N20 Ca1 O17 C8 . . -54.44(12) no
O17 Ca1 O17 C8 2_655 . -175.96(12) no
O2 Ca1 O17 C8 . . 87.87(10) no
N5 Ca1 O17 C8 . . 31.97(10) no
F12 Ca1 O17 C8 2_655 . -175.36(9) no
C4 Ca1 O17 C8 . . 60.88(10) no
Si2 Ca1 O17 C8 . . -76.5(1) no
Si1 Ca1 O17 C8 . . -24.99(13) no
Ca1 Ca1 O17 C8 2_655 . -175.96(12) no
N20 Ca1 O17 Ca1 . 2_655 121.52(5) no
O17 Ca1 O17 Ca1 2_655 2_655 -0.0() no
O2 Ca1 O17 Ca1 . 2_655 -96.17(4) no
N5 Ca1 O17 Ca1 . 2_655 -152.07(5) no
F12 Ca1 O17 Ca1 2_655 2_655 0.60(7) no
C4 Ca1 O17 Ca1 . 2_655 -123.16(5) no
C8 Ca1 O17 Ca1 . 2_655 175.96(12) no
Si2 Ca1 O17 Ca1 . 2_655 99.46(4) no
Si1 Ca1 O17 Ca1 . 2_655 150.97(3) no
C23 Si2 N20 Si1 . . -71.94(12) no
C24 Si2 N20 Si1 . . 52.50(13) no
Ca1 Si2 N20 Si1 . . 171.67(15) no
C23 Si2 N20 Ca1 . . 116.39(8) no
C24 Si2 N20 Ca1 . . -119.17(8) no
C21 Si1 N20 Si2 . . 62.85(13) no
C22 Si1 N20 Si2 . . -62.09(13) no
Ca1 Si1 N20 Si2 . . -170.96(16) no
C21 Si1 N20 Ca1 . . -126.19(9) no
C22 Si1 N20 Ca1 . . 108.87(10) no
O17 Ca1 N20 Si2 . . -48.08(9) no
O17 Ca1 N20 Si2 2_655 . 51.08(8) no
O2 Ca1 N20 Si2 . . 168.92(6) no
N5 Ca1 N20 Si2 . . -118.88(7) no
F12 Ca1 N20 Si2 2_655 . 93.51(7) no
C4 Ca1 N20 Si2 . . -139.22(6) no
C8 Ca1 N20 Si2 . . -67.47(7) no
Si1 Ca1 N20 Si2 . . 172.40(13) no
Ca1 Ca1 N20 Si2 2_655 . 4.81(10) no
O17 Ca1 N20 Si1 . . 139.51(6) no
O17 Ca1 N20 Si1 2_655 . -121.32(7) no
O2 Ca1 N20 Si1 . . -3.49(9) no
N5 Ca1 N20 Si1 . . 68.71(8) no
F12 Ca1 N20 Si1 2_655 . -78.90(7) no
C4 Ca1 N20 Si1 . . 48.38(9) no
C8 Ca1 N20 Si1 . . 120.12(7) no
Si2 Ca1 N20 Si1 . . -172.40(13) no
Ca1 Ca1 N20 Si1 2_655 . -167.60(4) no
